data_7709383
loop_
_publ_author_name
'Costes, Jean-Pierre'
'Duhayon, Carine'
'Vendier, Laure'
'Wernsdorfer, Wolfgang'

_publ_section_title
;
 Structural determinations and magnetic properties of a &#x201C;chiral at
 metal&#x201D; complex and its resulting [Cu--Ln]2 compounds
;
_journal_name_full 'Dalton Transactions'
_journal_paper_doi 10.1039/D1DT04249A
_journal_year 2022
_chemical_formula_moiety 'C66 H62 Cu2 F24 Gd2 N8 O18'
_chemical_formula_sum 'C66 H62 Cu2 F24 Gd2 N8 O18'
_chemical_formula_weight 2152.80
_space_group_IT_number 15
_space_group_name_Hall '-C 2yc'
_space_group_name_H-M_alt 'C 1 2/c 1'
_symmetry_cell_setting monoclinic
_symmetry_space_group_name_Hall '-C 2yc'
_symmetry_space_group_name_H-M 'C 1 2/c 1'
_atom_sites_solution_hydrogens difmap
_atom_sites_solution_primary direct
_audit_update_record
;
2021-12-01 deposited with the CCDC.	2022-01-24 downloaded from the CCDC.
;
_cell_angle_alpha 90
_cell_angle_beta 91.4280(10)
_cell_angle_gamma 90
_cell_formula_units_Z 4
_cell_length_a 32.1119(8)
_cell_length_b 13.6748(3)
_cell_length_c 17.8270(4)
_cell_measurement_reflns_used 9728
_cell_measurement_temperature 100
_cell_measurement_theta_max 32
_cell_measurement_theta_min 2
_cell_volume 7825.8(3)
_computing_cell_refinement 'Apex2 (Bruker AXS, 2006)'
_computing_data_collection 'Apex2 (Bruker AXS, 2006)'
_computing_data_reduction 'Apex2 (Bruker AXS, 2006)'
_computing_molecular_graphics 'CAMERON (Watkin et al., 1996)'
_computing_publication_material 'CRYSTALS (Betteridge et al., 2003)'
_computing_structure_refinement 'CRYSTALS (Betteridge et al., 2003)'
_computing_structure_solution 'SHELXS 86 (Sheldrick, 1986)'
_diffrn_ambient_temperature 100
_diffrn_measured_fraction_theta_full 0.999
_diffrn_measured_fraction_theta_max 0.999
_diffrn_measurement_device Area
_diffrn_measurement_device_type 'Bruker Kappa Apex2'
_diffrn_measurement_method '\f & \w scans'
_diffrn_radiation_monochromator graphite
_diffrn_radiation_type 'Mo K\a'
_diffrn_radiation_wavelength 0.71073
_diffrn_reflns_av_R_equivalents 0.036
_diffrn_reflns_limit_h_max 47
_diffrn_reflns_limit_h_min -47
_diffrn_reflns_limit_k_max 20
_diffrn_reflns_limit_k_min -20
_diffrn_reflns_limit_l_max 26
_diffrn_reflns_limit_l_min -26
_diffrn_reflns_number 98609
_diffrn_reflns_theta_full 31.807
_diffrn_reflns_theta_max 31.807
_diffrn_reflns_theta_min 1.269
_diffrn_standards_number 0
_exptl_absorpt_coefficient_mu 2.338
_exptl_absorpt_correction_T_max 0.89
_exptl_absorpt_correction_T_min 0.63
_exptl_absorpt_correction_type multi-scan
_exptl_absorpt_process_details 'SADABS (Siemens, 1996)'
_exptl_crystal_colour violet
_exptl_crystal_density_diffrn 1.827
_exptl_crystal_density_method 'not measured'
_exptl_crystal_description planar
_exptl_crystal_F_000 4240
_exptl_crystal_size_max 0.200
_exptl_crystal_size_mid 0.200
_exptl_crystal_size_min 0.050
_refine_diff_density_max 1.39
_refine_diff_density_min -0.64
_refine_ls_extinction_method None
_refine_ls_goodness_of_fit_ref 1.0888
_refine_ls_hydrogen_treatment constr
_refine_ls_matrix_type full
_refine_ls_number_parameters 541
_refine_ls_number_reflns 10059
_refine_ls_number_restraints 0
_refine_ls_R_factor_all 0.0268
_refine_ls_R_factor_gt 0.0268
_refine_ls_shift/su_max 0.0045575
_refine_ls_shift/su_mean 0.0000444
_refine_ls_structure_factor_coef F
_refine_ls_weighting_details
;
 Method, part 1, Chebychev polynomial, (Watkin, 1994, Prince, 1982) 
 [weight] = 1.0/[A~0~*T~0~(x)+A~1~*T~1~(x) ... +A~n-1~]*T~n-1~(x)] 
 where A~i~ are the Chebychev coefficients listed below and x= Fcalc/Fmax 
 Method = Robust Weighting (Prince, 1982) 
 W = [weight] * [1-(deltaF/6*sigmaF)^2^]^2^ 
 A~i~ are: 
 0.191 0.122 0.908E-01 
;
_refine_ls_weighting_scheme calc
_refine_ls_wR_factor_gt 0.0278
_refine_ls_wR_factor_ref 0.0278
_reflns_limit_h_max 47
_reflns_limit_h_min -47
_reflns_limit_k_max 20
_reflns_limit_k_min 0
_reflns_limit_l_max 26
_reflns_limit_l_min 0
_reflns_number_gt 10059
_reflns_number_total 13378
_oxford_reflns_number_all 13345
_cod_data_source_file d1dt04249a2.cif
_cod_data_source_block JPC210613
_cod_original_sg_symbol_H-M 'C 1 2/c 1 '
_cod_database_code 7709383
_refine_reflns_threshold_expression I>0.0\s(I)
_refine_ls_r_factor_ref 0.0268
_oxford_refine_ls_r_factor_all 0.0428
_oxford_refine_ls_wr_factor_all 0.0419
_oxford_reflns_threshold_expression I>2.0\s(I)
_oxford_reflns_number_gt 10508
_oxford_refine_ls_r_factor_gt 0.0285
_oxford_refine_ls_wr_factor_gt 0.0285

loop_
_symmetry_equiv_pos_as_xyz
x,y,z
-x,-y,-z
x+1/2,y+1/2,z
-x+1/2,-y+1/2,-z
-x,y,-z+1/2
x,-y,z+1/2
-x+1/2,y+1/2,-z+1/2
x+1/2,-y+1/2,z+1/2

loop_
_atom_site_label
_atom_site_type_symbol
_atom_site_fract_x
_atom_site_fract_y
_atom_site_fract_z
_atom_site_U_iso_or_equiv
_atom_site_occupancy
_atom_site_adp_type
_atom_site_refinement_flags_posn
_atom_site_refinement_flags_adp
_atom_site_refinement_flags_occupancy
_atom_site_disorder_assembly
_atom_site_disorder_group
_atom_site_attached_hydrogens
Cu1 Cu 0.272552(7) 0.229787(16) 0.340176(13) 0.0146 1.0000 Uani . . . . . .
Gd1 Gd 0.364829(3) 0.243543(7) 0.427459(5) 0.0157 1.0000 Uani . . . . . .
C1 C 0.33637(7) 0.10144(14) 0.27673(11) 0.0179 1.0000 Uani . . . . . .
C2 C 0.37804(7) 0.08452(16) 0.25731(13) 0.0231 1.0000 Uani . . . . . .
C3 C 0.38844(8) 0.00852(17) 0.20995(14) 0.0274 1.0000 Uani . . . . . .
C4 C 0.35787(8) -0.05371(17) 0.18016(14) 0.0282 1.0000 Uani . . . . . .
C5 C 0.31695(8) -0.03885(16) 0.19943(13) 0.0249 1.0000 Uani . . . . . .
C6 C 0.30528(7) 0.03824(14) 0.24674(11) 0.0182 1.0000 Uani . . . . . .
C7 C 0.26101(7) 0.04845(14) 0.25873(12) 0.0192 1.0000 Uani . . . . . .
C8 C 0.19836(7) 0.12764(15) 0.29758(12) 0.0195 1.0000 Uani . . . . . .
C9 C 0.18986(7) 0.17448(15) 0.37380(12) 0.0189 1.0000 Uani . . . . . .
C10 C 0.21495(6) 0.30734(13) 0.44746(11) 0.0150 1.0000 Uani . . . . . .
C11 C 0.24471(6) 0.38867(13) 0.46494(11) 0.0156 1.0000 Uani . . . . . .
C12 C 0.23153(7) 0.45837(14) 0.51734(12) 0.0187 1.0000 Uani . . . . . .
C13 C 0.25545(7) 0.53919(15) 0.53660(13) 0.0222 1.0000 Uani . . . . . .
C14 C 0.29293(7) 0.55401(15) 0.50060(13) 0.0223 1.0000 Uani . . . . . .
C15 C 0.30687(7) 0.48659(14) 0.44909(12) 0.0194 1.0000 Uani . . . . . .
C16 C 0.28416(6) 0.40054(13) 0.43277(11) 0.0156 1.0000 Uani . . . . . .
C17 C 0.43468(8) 0.53185(18) 0.49908(17) 0.0325 1.0000 Uani . . . . . .
C18 C 0.42294(7) 0.42372(16) 0.50998(13) 0.0238 1.0000 Uani . . . . . .
C19 C 0.44497(7) 0.36997(18) 0.56349(14) 0.0276 1.0000 Uani . . . . . .
C20 C 0.43355(7) 0.27266(17) 0.57727(13) 0.0242 1.0000 Uani . . . . . .
C21 C 0.45607(8) 0.2214(2) 0.64338(16) 0.0343 1.0000 Uani . . . . . .
C22 C 0.41978(9) 0.4696(2) 0.25579(17) 0.0371 1.0000 Uani . . . . . .
C23 C 0.42198(8) 0.37839(18) 0.30633(14) 0.0271 1.0000 Uani . . . . . .
C24 C 0.46132(8) 0.34325(19) 0.32925(15) 0.0297 1.0000 Uani . . . . . .
C25 C 0.46450(7) 0.25652(18) 0.36914(12) 0.0254 1.0000 Uani . . . . . .
C26 C 0.50766(8) 0.2103(2) 0.38093(18) 0.0374 1.0000 Uani . . . . . .
C27 C 0.30598(8) 0.30797(17) 0.19224(13) 0.0280 1.0000 Uani . . . . . .
C28 C 0.28184(10) 0.19870(19) 0.09299(15) 0.0345 1.0000 Uani . . . . . .
C29 C 0.35674(9) 0.2383(2) 0.10811(16) 0.0409 1.0000 Uani . . . . . .
C30 C 0.40141(8) 0.01091(17) 0.42983(14) 0.0267 1.0000 Uani . . . . . .
C31 C 0.35406(10) -0.1200(2) 0.3990(2) 0.0449 1.0000 Uani . . . . . .
C32 C 0.43014(12) -0.1472(2) 0.3970(2) 0.0523 1.0000 Uani . . . . . .
C33 C 0.18121(8) 0.18803(19) 0.23247(14) 0.0294 1.0000 Uani . . . . . .
N1 N 0.24404(6) 0.12072(12) 0.29210(10) 0.0178 1.0000 Uani . . . . . .
N2 N 0.22047(5) 0.25257(12) 0.38803(9) 0.0159 1.0000 Uani . . . . . .
N3 N 0.31450(6) 0.25354(15) 0.13274(11) 0.0257 1.0000 Uani . . . . . .
N4 N 0.39550(7) -0.08269(15) 0.41301(12) 0.0278 1.0000 Uani . . . . . .
O1 O 0.32798(5) 0.17601(10) 0.32230(8) 0.0186 1.0000 Uani . . . . . .
O2 O 0.30269(5) 0.33412(10) 0.38922(8) 0.0174 1.0000 Uani . . . . . .
O3 O 0.18361(5) 0.29640(11) 0.48943(8) 0.0197 1.0000 Uani . . . . . .
O4 O 0.39362(5) 0.39590(12) 0.46750(10) 0.0240 1.0000 Uani . . . . . .
O5 O 0.40628(5) 0.22220(13) 0.54511(9) 0.0247 1.0000 Uani . . . . . .
O6 O 0.38726(5) 0.34291(13) 0.31979(10) 0.0266 1.0000 Uani . . . . . .
O7 O 0.43583(5) 0.20729(13) 0.39732(10) 0.0261 1.0000 Uani . . . . . .
O8 O 0.27057(6) 0.31985(13) 0.21710(10) 0.0282 1.0000 Uani . . . . . .
O9 O 0.37284(5) 0.07054(11) 0.43689(10) 0.0237 1.0000 Uani . . . . . .
F1 F 0.44747(7) 0.54833(13) 0.42951(11) 0.0486 1.0000 Uani . . . . . .
F2 F 0.40219(6) 0.58943(13) 0.51025(15) 0.0548 1.0000 Uani . . . . . .
F3 F 0.46533(6) 0.56196(13) 0.54545(12) 0.0495 1.0000 Uani . . . . . .
F4 F 0.49264(5) 0.26270(14) 0.66216(11) 0.0455 1.0000 Uani . . . . . .
F5 F 0.43249(6) 0.22272(18) 0.70395(10) 0.0531 1.0000 Uani . . . . . .
F6 F 0.46363(6) 0.12751(13) 0.62810(12) 0.0457 1.0000 Uani . . . . . .
F7 F 0.39574(8) 0.53746(15) 0.28564(15) 0.0622 1.0000 Uani . . . . . .
F8 F 0.40304(9) 0.44820(18) 0.18896(12) 0.0696 1.0000 Uani . . . . . .
F9 F 0.45614(7) 0.51105(18) 0.24519(17) 0.0719 1.0000 Uani . . . . . .
F10 F 0.53849(5) 0.26116(17) 0.35309(14) 0.0558 1.0000 Uani . . . . . .
F11 F 0.50860(7) 0.12243(18) 0.3513(2) 0.0903 1.0000 Uani . . . . . .
F12 F 0.51688(7) 0.2005(3) 0.45339(15) 0.0792 1.0000 Uani . . . . . .
H21 H 0.3991 0.1253 0.2768 0.0279 1.0000 Uiso R . . . . .
H31 H 0.4167 -0.0015 0.1978 0.0336 1.0000 Uiso R . . . . .
H41 H 0.3645 -0.1041 0.1482 0.0339 1.0000 Uiso R . . . . .
H51 H 0.2960 -0.0795 0.1809 0.0304 1.0000 Uiso R . . . . .
H71 H 0.2436 -0.0004 0.2404 0.0224 1.0000 Uiso R . . . . .
H81 H 0.1832 0.0603 0.2931 0.0210 1.0000 Uiso R . . . . .
H91 H 0.1619 0.2012 0.3717 0.0227 1.0000 Uiso R . . . . .
H92 H 0.1917 0.1253 0.4123 0.0228 1.0000 Uiso R . . . . .
H121 H 0.2066 0.4490 0.5403 0.0221 1.0000 Uiso R . . . . .
H131 H 0.2463 0.5819 0.5725 0.0271 1.0000 Uiso R . . . . .
H141 H 0.3090 0.6105 0.5107 0.0270 1.0000 Uiso R . . . . .
H151 H 0.3320 0.4966 0.4255 0.0232 1.0000 Uiso R . . . . .
H191 H 0.4668 0.3981 0.5910 0.0331 1.0000 Uiso R . . . . .
H241 H 0.4851 0.3774 0.3177 0.0358 1.0000 Uiso R . . . . .
H271 H 0.3295 0.3383 0.2157 0.0330 1.0000 Uiso R . . . . .
H281 H 0.2819 0.2163 0.0402 0.0516 1.0000 Uiso R . . . . .
H282 H 0.2546 0.2151 0.1140 0.0522 1.0000 Uiso R . . . . .
H283 H 0.2869 0.1292 0.0982 0.0518 1.0000 Uiso R . . . . .
H291 H 0.3754 0.2763 0.1406 0.0609 1.0000 Uiso R . . . . .
H292 H 0.3630 0.1691 0.1127 0.0607 1.0000 Uiso R . . . . .
H293 H 0.3589 0.2594 0.0565 0.0605 1.0000 Uiso R . . . . .
H301 H 0.4285 0.0318 0.4360 0.0325 1.0000 Uiso R . . . . .
H311 H 0.3538 -0.1880 0.4103 0.0669 1.0000 Uiso R . . . . .
H312 H 0.3463 -0.1107 0.3480 0.0676 1.0000 Uiso R . . . . .
H313 H 0.3348 -0.0871 0.4299 0.0672 1.0000 Uiso R . . . . .
H321 H 0.4560 -0.1117 0.4040 0.0781 1.0000 Uiso R . . . . .
H322 H 0.4277 -0.1700 0.3460 0.0778 1.0000 Uiso R . . . . .
H323 H 0.4301 -0.2022 0.4301 0.0780 1.0000 Uiso R . . . . .
H331 H 0.1865 0.1549 0.1843 0.0513 1.0000 Uiso R . . . . .
H332 H 0.1941 0.2539 0.2334 0.0505 1.0000 Uiso R . . . . .
H333 H 0.1504 0.1961 0.2372 0.0509 1.0000 Uiso R . . . . .

loop_
_atom_site_aniso_label
_atom_site_aniso_U_11
_atom_site_aniso_U_22
_atom_site_aniso_U_33
_atom_site_aniso_U_23
_atom_site_aniso_U_13
_atom_site_aniso_U_12
Cu1 0.01556(10) 0.01434(10) 0.01394(10) -0.00219(7) 0.00138(7) -0.00099(7)
Gd1 0.01409(4) 0.01749(4) 0.01564(4) -0.00279(3) 0.00266(3) -0.00259(3)
C1 0.0220(9) 0.0166(8) 0.0151(8) -0.0012(6) 0.0011(7) 0.0011(6)
C2 0.0229(10) 0.0221(9) 0.0245(10) -0.0054(7) 0.0033(8) 0.0016(7)
C3 0.0294(12) 0.0276(10) 0.0255(11) -0.0074(8) 0.0048(9) 0.0070(8)
C4 0.0339(12) 0.0242(10) 0.0264(11) -0.0090(8) -0.0003(9) 0.0090(8)
C5 0.0334(12) 0.0197(9) 0.0213(10) -0.0073(7) -0.0037(8) 0.0036(8)
C6 0.0247(10) 0.0147(7) 0.0150(8) -0.0025(6) -0.0020(7) 0.0017(6)
C7 0.0234(10) 0.0166(8) 0.0176(9) -0.0011(6) -0.0028(7) -0.0007(7)
C8 0.0194(9) 0.0211(8) 0.0180(9) -0.0017(7) -0.0027(7) -0.0013(7)
C9 0.0181(9) 0.0198(8) 0.0186(9) -0.0014(7) -0.0007(7) -0.0033(7)
C10 0.0159(8) 0.0152(7) 0.0138(8) 0.0029(6) 0.0007(6) 0.0004(6)
C11 0.0158(8) 0.0156(7) 0.0154(9) 0.0028(6) 0.0002(6) -0.0004(6)
C12 0.0196(9) 0.0177(8) 0.0188(9) 0.0004(6) 0.0021(7) 0.0021(6)
C13 0.0242(10) 0.0179(8) 0.0246(10) -0.0055(7) 0.0016(8) 0.0025(7)
C14 0.0236(10) 0.0156(8) 0.0279(10) -0.0047(7) 0.0035(8) -0.0031(7)
C15 0.0178(9) 0.0163(8) 0.0241(9) -0.0018(7) 0.0029(7) -0.0026(6)
C16 0.0188(8) 0.0140(7) 0.0141(8) -0.0016(6) 0.0017(6) -0.0004(6)
C17 0.0306(12) 0.0230(10) 0.0439(15) -0.0092(10) -0.0006(11) -0.0049(9)
C18 0.0215(10) 0.0225(9) 0.0277(11) -0.0077(8) 0.0042(8) -0.0033(7)
C19 0.0218(10) 0.0304(11) 0.0305(12) -0.0065(9) -0.0003(9) -0.0068(8)
C20 0.0180(9) 0.0318(11) 0.0230(9) -0.0029(8) 0.0022(7) -0.0039(7)
C21 0.0255(11) 0.0453(14) 0.0320(12) 0.0041(10) -0.0042(9) -0.0070(10)
C22 0.0345(14) 0.0387(13) 0.0388(14) 0.0076(11) 0.0104(11) -0.0045(11)
C23 0.0267(11) 0.0291(10) 0.0257(11) 0.0002(8) 0.0081(9) -0.0033(8)
C24 0.0219(11) 0.0354(12) 0.0323(12) -0.0012(9) 0.0094(9) -0.0047(9)
C25 0.0182(8) 0.0334(11) 0.0249(9) -0.0091(9) 0.0051(7) 0.0006(8)
C26 0.0216(11) 0.0439(14) 0.0469(16) 0.0016(12) 0.0069(11) 0.0005(10)
C27 0.0349(12) 0.0260(10) 0.0230(10) 0.0028(8) -0.0014(9) -0.0049(9)
C28 0.0492(16) 0.0262(11) 0.0277(12) -0.0010(9) -0.0058(11) -0.0049(10)
C29 0.0399(14) 0.0501(16) 0.0331(12) 0.0073(12) 0.0078(10) 0.0080(13)
C30 0.0229(10) 0.0285(10) 0.0288(11) 0.0023(8) -0.0002(9) 0.0020(8)
C31 0.0415(16) 0.0226(11) 0.070(2) -0.0022(12) -0.0188(15) 0.0018(10)
C32 0.0503(19) 0.0416(16) 0.065(2) 0.0005(15) 0.0085(16) 0.0247(14)
C33 0.0281(12) 0.0316(11) 0.0283(11) 0.0007(9) -0.0051(9) -0.0021(9)
N1 0.0222(8) 0.0163(7) 0.0147(7) 0.0006(5) -0.0019(6) -0.0019(6)
N2 0.0166(6) 0.0155(6) 0.0156(6) 0.0012(6) 0.0009(5) -0.0015(6)
N3 0.0305(9) 0.0253(8) 0.0212(8) 0.0008(7) 0.0000(6) 0.0004(8)
N4 0.0321(11) 0.0244(9) 0.0268(10) -0.0005(7) -0.0002(8) 0.0085(7)
O1 0.0191(7) 0.0182(6) 0.0186(7) -0.0063(5) 0.0009(5) 0.0003(5)
O2 0.0186(7) 0.0172(6) 0.0165(6) -0.0040(5) 0.0042(5) -0.0023(5)
O3 0.0183(7) 0.0213(7) 0.0195(7) -0.0011(5) 0.0047(5) -0.0023(5)
O4 0.0219(7) 0.0221(7) 0.0280(8) -0.0063(6) -0.0005(6) -0.0025(6)
O5 0.0202(7) 0.0311(8) 0.0229(7) 0.0006(6) -0.0004(6) -0.0069(6)
O6 0.0223(8) 0.0326(8) 0.0252(8) 0.0029(6) 0.0063(6) -0.0030(6)
O7 0.0200(7) 0.0283(8) 0.0302(8) -0.0009(6) 0.0072(6) -0.0004(6)
O8 0.0341(9) 0.0264(8) 0.0243(8) 0.0017(6) 0.0056(7) -0.0014(6)
O9 0.0226(8) 0.0204(7) 0.0283(8) -0.0015(6) 0.0028(6) 0.0015(5)
F1 0.0622(13) 0.0350(9) 0.0489(11) 0.0006(8) 0.0088(9) -0.0192(8)
F2 0.0387(10) 0.0248(8) 0.1011(17) -0.0118(9) 0.0067(10) 0.0009(7)
F3 0.0501(11) 0.0333(8) 0.0642(13) -0.0103(8) -0.0158(9) -0.0160(8)
F4 0.0285(8) 0.0540(11) 0.0532(10) 0.0071(8) -0.0176(7) -0.0107(7)
F5 0.0409(10) 0.0917(16) 0.0265(8) 0.0113(9) -0.0009(7) -0.0080(10)
F6 0.0351(9) 0.0391(9) 0.0623(12) 0.0133(8) -0.0121(8) -0.0028(7)
F7 0.0666(14) 0.0405(10) 0.0806(16) 0.0177(10) 0.0286(12) 0.0143(9)
F8 0.106(2) 0.0664(14) 0.0361(11) 0.0167(10) -0.0018(12) -0.0177(14)
F9 0.0416(11) 0.0661(14) 0.108(2) 0.0485(14) 0.0119(12) -0.0127(10)
F10 0.0199(7) 0.0730(14) 0.0749(14) 0.0136(11) 0.0102(8) -0.0014(8)
F11 0.0330(11) 0.0561(13) 0.182(3) -0.0438(17) 0.0033(15) 0.0142(10)
F12 0.0381(11) 0.139(3) 0.0605(14) 0.0379(16) 0.0002(10) 0.0198(14)

loop_
_atom_type_symbol
_atom_type_scat_dispersion_real
_atom_type_scat_dispersion_imag
_atom_type_scat_Cromer_Mann_a1
_atom_type_scat_Cromer_Mann_b1
_atom_type_scat_Cromer_Mann_a2
_atom_type_scat_Cromer_Mann_b2
_atom_type_scat_Cromer_Mann_a3
_atom_type_scat_Cromer_Mann_b3
_atom_type_scat_Cromer_Mann_a4
_atom_type_scat_Cromer_Mann_b4
_atom_type_scat_Cromer_Mann_c
_atom_type_scat_source
C 0.0033 0.0016 2.3100 20.8439 1.0200 10.2075 1.5886 0.5687 0.8650 51.6512 0.2156 'International Tables Vol C 4.2.6.8 and 6.1.1.4'
H 0.0000 0.0000 0.4930 10.5109 0.3229 26.1257 0.1402 3.1424 0.0408 57.7998 0.0030 'International Tables Vol C 4.2.6.8 and 6.1.1.4'
Cu 0.3201 1.2651 13.3380 3.5828 7.1676 0.2470 5.6158 11.3966 1.6735 64.8126 1.1910 'International Tables Vol C 4.2.6.8 and 6.1.1.4'
F 0.0171 0.0103 3.5392 10.2825 2.6412 4.2944 1.5170 0.2615 1.0243 26.1476 0.2776 'International Tables Vol C 4.2.6.8 and 6.1.1.4'
Gd -0.1653 3.9035 25.0709 2.2534 19.0798 0.1820 13.8518 12.9331 3.5454 101.3980 2.4196 'International Tables Vol C 4.2.6.8 and 6.1.1.4'
N 0.0061 0.0033 12.2126 0.0057 3.1322 9.8933 2.0125 28.9975 1.1663 0.5826 -11.5290 'International Tables Vol C 4.2.6.8 and 6.1.1.4'
O 0.0106 0.0060 3.0485 13.2771 2.2868 5.7011 1.5463 0.3239 0.8670 32.9089 0.2508 'International Tables Vol C 4.2.6.8 and 6.1.1.4'

loop_
_geom_angle_atom_site_label_1
_geom_angle_site_symmetry_1
_geom_angle_atom_site_label_2
_geom_angle_site_symmetry_2
_geom_angle_atom_site_label_3
_geom_angle_site_symmetry_3
_geom_angle
_geom_angle_publ_flag
N1 . Cu1 . N2 . 85.09(7) yes
N1 . Cu1 . O1 . 93.46(7) yes
N2 . Cu1 . O1 . 159.59(7) yes
N1 . Cu1 . O2 . 177.54(7) yes
N2 . Cu1 . O2 . 96.41(7) yes
O1 . Cu1 . O2 . 84.46(6) yes
N1 . Cu1 . O8 . 89.41(6) yes
N2 . Cu1 . O8 . 107.73(6) yes
O1 . Cu1 . O8 . 92.59(6) yes
O2 . Cu1 . O8 . 92.00(6) yes
O3 4_556 Gd1 . O1 . 94.96(5) yes
O3 4_556 Gd1 . O2 . 74.41(5) yes
O1 . Gd1 . O2 . 65.68(5) yes
O3 4_556 Gd1 . O4 . 106.59(6) yes
O1 . Gd1 . O4 . 139.26(6) yes
O2 . Gd1 . O4 . 87.03(5) yes
O3 4_556 Gd1 . O5 . 77.20(5) yes
O1 . Gd1 . O5 . 150.38(5) yes
O2 . Gd1 . O5 . 135.92(5) yes
O4 . Gd1 . O5 . 69.65(6) yes
O3 4_556 Gd1 . O6 . 150.08(6) yes
O1 . Gd1 . O6 . 75.55(6) yes
O2 . Gd1 . O6 . 75.84(5) yes
O4 . Gd1 . O6 . 68.51(6) yes
O5 . Gd1 . O6 . 124.19(5) yes
O3 4_556 Gd1 . O7 . 140.71(6) yes
O1 . Gd1 . O7 . 101.51(6) yes
O2 . Gd1 . O7 . 144.84(5) yes
O4 . Gd1 . O7 . 83.35(6) yes
O5 . Gd1 . O7 . 70.87(6) yes
O3 4_556 Gd1 . O9 . 77.71(6) yes
O1 . Gd1 . O9 . 73.81(5) yes
O2 . Gd1 . O9 . 127.68(5) yes
O4 . Gd1 . O9 . 143.72(6) yes
O5 . Gd1 . O9 . 76.61(6) yes
O6 . Gd1 . O7 . 69.16(6) yes
O6 . Gd1 . O9 . 124.52(6) yes
O7 . Gd1 . O9 . 73.17(6) yes
C2 . C1 . C6 . 118.16(18) yes
C2 . C1 . O1 . 118.81(18) yes
C6 . C1 . O1 . 123.03(19) yes
C1 . C2 . C3 . 121.2(2) yes
C1 . C2 . H21 . 119.4 no
C3 . C2 . H21 . 119.4 no
C2 . C3 . C4 . 120.8(2) yes
C2 . C3 . H31 . 119.6 no
C4 . C3 . H31 . 119.6 no
C3 . C4 . C5 . 118.7(2) yes
C3 . C4 . H41 . 121.4 no
C5 . C4 . H41 . 119.9 no
C4 . C5 . C6 . 121.9(2) yes
C4 . C5 . H51 . 120.7 no
C6 . C5 . H51 . 117.4 no
C1 . C6 . C5 . 119.2(2) yes
C1 . C6 . C7 . 124.80(17) yes
C5 . C6 . C7 . 115.94(19) yes
C6 . C7 . N1 . 124.91(19) yes
C6 . C7 . H71 . 117.7 no
N1 . C7 . H71 . 117.4 no
C9 . C8 . C33 . 112.42(18) yes
C9 . C8 . N1 . 106.55(16) yes
C33 . C8 . N1 . 109.08(18) yes
C9 . C8 . H81 . 110.0 no
C33 . C8 . H81 . 105.1 no
N1 . C8 . H81 . 113.7 no
C8 . C9 . N2 . 108.88(16) yes
C8 . C9 . H91 . 108.0 no
N2 . C9 . H91 . 110.3 no
C8 . C9 . H92 . 109.4 no
N2 . C9 . H92 . 110.8 no
H91 . C9 . H92 . 109.4 no
C11 . C10 . N2 . 119.63(17) yes
C11 . C10 . O3 . 118.30(17) yes
N2 . C10 . O3 . 121.99(18) yes
C10 . C11 . C12 . 116.19(17) yes
C10 . C11 . C16 . 125.18(17) yes
C12 . C11 . C16 . 118.63(17) yes
C11 . C12 . C13 . 122.09(19) yes
C11 . C12 . H121 . 118.8 no
C13 . C12 . H121 . 119.1 no
C12 . C13 . C14 . 118.84(19) yes
C12 . C13 . H131 . 119.7 no
C14 . C13 . H131 . 121.4 no
C13 . C14 . C15 . 120.43(19) yes
C13 . C14 . H141 . 120.4 no
C15 . C14 . H141 . 119.2 no
C14 . C15 . C16 . 121.24(19) yes
C14 . C15 . H151 . 120.1 no
C16 . C15 . H151 . 118.6 no
C11 . C16 . C15 . 118.44(17) yes
C11 . C16 . O2 . 124.85(17) yes
C15 . C16 . O2 . 116.68(17) yes
C18 . C17 . F1 . 111.2(2) yes
C18 . C17 . F2 . 110.8(2) yes
F1 . C17 . F2 . 107.5(3) yes
C18 . C17 . F3 . 113.4(2) yes
F1 . C17 . F3 . 106.5(2) yes
F2 . C17 . F3 . 107.1(2) yes
C17 . C18 . C19 . 118.3(2) yes
C17 . C18 . O4 . 113.5(2) yes
C19 . C18 . O4 . 128.2(2) yes
C18 . C19 . C20 . 119.5(2) yes
C18 . C19 . H191 . 120.7 no
C20 . C19 . H191 . 119.8 no
C19 . C20 . C21 . 116.5(2) yes
C19 . C20 . O5 . 129.0(2) yes
C21 . C20 . O5 . 114.4(2) yes
C20 . C21 . F4 . 113.1(2) yes
C20 . C21 . F5 . 110.4(2) yes
F4 . C21 . F5 . 107.7(2) yes
C20 . C21 . F6 . 111.5(2) yes
F4 . C21 . F6 . 107.1(2) yes
F5 . C21 . F6 . 106.7(2) yes
C23 . C22 . F7 . 110.5(2) yes
C23 . C22 . F8 . 111.0(2) yes
F7 . C22 . F8 . 106.7(3) yes
C23 . C22 . F9 . 113.9(3) yes
F7 . C22 . F9 . 106.5(3) yes
F8 . C22 . F9 . 107.9(3) yes
C22 . C23 . C24 . 118.4(2) yes
C22 . C23 . O6 . 113.6(2) yes
C24 . C23 . O6 . 127.9(2) yes
C23 . C24 . C25 . 119.8(2) yes
C23 . C24 . H241 . 120.4 no
C25 . C24 . H241 . 119.8 no
C24 . C25 . C26 . 118.6(2) yes
C24 . C25 . O7 . 128.3(2) yes
C26 . C25 . O7 . 113.2(2) yes
C25 . C26 . F10 . 114.6(2) yes
C25 . C26 . F11 . 110.6(2) yes
F10 . C26 . F11 . 107.9(3) yes
C25 . C26 . F12 . 110.8(2) yes
F10 . C26 . F12 . 105.6(3) yes
F11 . C26 . F12 . 107.0(3) yes
N3 . C27 . O8 . 124.5(2) yes
N3 . C27 . H271 . 114.8 no
O8 . C27 . H271 . 120.7 no
N3 . C28 . H281 . 108.9 no
N3 . C28 . H282 . 109.4 no
H281 . C28 . H282 . 109.6 no
N3 . C28 . H283 . 110.0 no
H281 . C28 . H283 . 109.4 no
H282 . C28 . H283 . 109.6 no
N3 . C29 . H291 . 108.1 no
N3 . C29 . H292 . 107.8 no
H291 . C29 . H292 . 110.4 no
N3 . C29 . H293 . 109.6 no
H291 . C29 . H293 . 110.4 no
H292 . C29 . H293 . 110.5 no
N4 . C30 . O9 . 123.8(2) yes
N4 . C30 . H301 . 117.1 no
O9 . C30 . H301 . 119.0 no
N4 . C31 . H311 . 108.8 no
N4 . C31 . H312 . 109.9 no
H311 . C31 . H312 . 109.4 no
N4 . C31 . H313 . 110.0 no
H311 . C31 . H313 . 109.2 no
H312 . C31 . H313 . 109.4 no
N4 . C32 . H321 . 109.2 no
N4 . C32 . H322 . 109.8 no
H321 . C32 . H322 . 109.4 no
N4 . C32 . H323 . 110.1 no
H321 . C32 . H323 . 109.2 no
H322 . C32 . H323 . 109.2 no
C8 . C33 . H331 . 110.4 no
C8 . C33 . H332 . 109.8 no
H331 . C33 . H332 . 110.4 no
C8 . C33 . H333 . 109.6 no
H331 . C33 . H333 . 108.4 no
H332 . C33 . H333 . 108.2 no
C8 . N1 . C7 . 120.99(17) yes
C8 . N1 . Cu1 . 112.38(13) yes
C7 . N1 . Cu1 . 126.63(15) yes
C9 . N2 . C10 . 116.79(16) yes
C9 . N2 . Cu1 . 113.04(12) yes
C10 . N2 . Cu1 . 125.95(14) yes
C28 . N3 . C29 . 116.5(2) yes
C28 . N3 . C27 . 121.0(2) yes
C29 . N3 . C27 . 122.3(2) yes
C32 . N4 . C31 . 117.3(2) yes
C32 . N4 . C30 . 121.6(3) yes
C31 . N4 . C30 . 120.5(2) yes
C1 . O1 . Gd1 . 132.22(13) yes
C1 . O1 . Cu1 . 125.69(13) yes
Gd1 . O1 . Cu1 . 99.34(6) yes
C16 . O2 . Gd1 . 123.68(12) yes
C16 . O2 . Cu1 . 122.65(13) yes
Gd1 . O2 . Cu1 . 98.61(6) yes
C10 . O3 . Gd1 4_556 170.05(14) yes
Gd1 . O4 . C18 . 136.65(15) yes
Gd1 . O5 . C20 . 133.11(15) yes
Gd1 . O6 . C23 . 130.03(16) yes
Gd1 . O7 . C25 . 133.40(16) yes
Cu1 . O8 . C27 . 104.12(15) yes
Gd1 . O9 . C30 . 136.55(16) yes

loop_
_geom_bond_atom_site_label_1
_geom_bond_site_symmetry_1
_geom_bond_atom_site_label_2
_geom_bond_site_symmetry_2
_geom_bond_distance
_geom_bond_publ_flag
Cu1 . N1 . 1.9386(17) yes
Cu1 . N2 . 1.9217(16) yes
Cu1 . O1 . 1.9591(15) yes
Cu1 . O2 . 1.9222(14) yes
Cu1 . O8 . 2.5155(17) yes
Gd1 . O3 4_556 2.2423(15) yes
Gd1 . O1 . 2.3784(14) yes
Gd1 . O2 . 2.4316(15) yes
Gd1 . O4 . 2.3818(15) yes
Gd1 . O5 . 2.4731(16) yes
Gd1 . O6 . 2.4734(16) yes
Gd1 . O7 . 2.4070(16) yes
Gd1 . O9 . 2.3852(16) yes
C1 . C2 . 1.410(3) yes
C1 . C6 . 1.415(3) yes
C1 . O1 . 1.335(2) yes
C2 . C3 . 1.385(3) yes
C2 . H21 . 0.936 no
C3 . C4 . 1.394(4) yes
C3 . H31 . 0.949 no
C4 . C5 . 1.381(4) yes
C4 . H41 . 0.922 no
C5 . C6 . 1.407(3) yes
C5 . H51 . 0.928 no
C6 . C7 . 1.450(3) yes
C7 . N1 . 1.282(3) yes
C7 . H71 . 0.926 no
C8 . C9 . 1.533(3) yes
C8 . C33 . 1.517(3) yes
C8 . N1 . 1.475(3) yes
C8 . H81 . 1.044 no
C9 . N2 . 1.469(2) yes
C9 . H91 . 0.969 no
C9 . H92 . 0.962 no
C10 . C11 . 1.494(3) yes
C10 . N2 . 1.313(2) yes
C10 . O3 . 1.278(2) yes
C11 . C12 . 1.407(3) yes
C11 . C16 . 1.413(3) yes
C12 . C13 . 1.384(3) yes
C12 . H121 . 0.918 no
C13 . C14 . 1.393(3) yes
C13 . H131 . 0.920 no
C14 . C15 . 1.384(3) yes
C14 . H141 . 0.944 no
C15 . C16 . 1.411(3) yes
C15 . H151 . 0.929 no
C16 . O2 . 1.343(2) yes
C17 . C18 . 1.539(3) yes
C17 . F1 . 1.335(3) yes
C17 . F2 . 1.326(3) yes
C17 . F3 . 1.335(3) yes
C18 . C19 . 1.385(4) yes
C18 . O4 . 1.252(3) yes
C19 . C20 . 1.404(3) yes
C19 . H191 . 0.929 no
C20 . C21 . 1.537(4) yes
C20 . O5 . 1.244(3) yes
C21 . F4 . 1.338(3) yes
C21 . F5 . 1.334(3) yes
C21 . F6 . 1.336(4) yes
C22 . C23 . 1.539(4) yes
C22 . F7 . 1.327(4) yes
C22 . F8 . 1.327(4) yes
C22 . F9 . 1.316(3) yes
C23 . C24 . 1.403(4) yes
C23 . O6 . 1.245(3) yes
C24 . C25 . 1.385(4) yes
C24 . H241 . 0.923 no
C25 . C26 . 1.533(4) yes
C25 . O7 . 1.255(3) yes
C26 . F10 . 1.317(3) yes
C26 . F11 . 1.313(4) yes
C26 . F12 . 1.325(4) yes
C27 . N3 . 1.330(3) yes
C27 . O8 . 1.241(3) yes
C27 . H271 . 0.949 no
C28 . N3 . 1.459(3) yes
C28 . H281 . 0.971 no
C28 . H282 . 0.985 no
C28 . H283 . 0.969 no
C29 . N3 . 1.451(4) yes
C29 . H291 . 0.974 no
C29 . H292 . 0.970 no
C29 . H293 . 0.969 no
C30 . N4 . 1.327(3) yes
C30 . O9 . 1.236(3) yes
C30 . H301 . 0.919 no
C31 . N4 . 1.441(4) yes
C31 . H311 . 0.951 no
C31 . H312 . 0.945 no
C31 . H313 . 0.952 no
C32 . N4 . 1.454(3) yes
C32 . H321 . 0.967 no
C32 . H322 . 0.961 no
C32 . H323 . 0.956 no
C33 . H331 . 0.990 no
C33 . H332 . 0.992 no
C33 . H333 . 1.001 no

loop_
_geom_hbond_atom_site_label_D
_geom_hbond_site_symmetry_D
_geom_hbond_atom_site_label_H
_geom_hbond_site_symmetry_H
_geom_hbond_atom_site_label_A
_geom_hbond_site_symmetry_A
_geom_hbond_angle_DHA
_geom_hbond_distance_DH
_geom_hbond_distance_HA
_geom_hbond_distance_DA
_geom_hbond_publ_flag
C27 . H271 . O6 . 151.00 0.949 2.591 3.452(3) yes
